data_4060220
loop_
_publ_author_name
'Andreas A. Danopoulos'
'Nikolaos Tsoureas'
'Joseph A. Wright'
'Mark E. Light'

_publ_section_title
;
 N-Heterocyclic Pincer Dicarbene Complexes of Iron(II): C-2 and C-5
 Metalated Carbenes on the Same Metal Center
;
_journal_name_full Organometallics
_journal_page_first 166
_journal_page_last 168
_journal_paper_doi 10.1021/om0341911
_journal_volume 23
_journal_year 2004
_chemical_formula_moiety 'C23.80 H29.90 Br1.22 Fe0.61 N3.05 O0.61'
_chemical_formula_sum 'C23.8 H29.9 Br1.22 Fe0.61 N3.05 O0.61'
_chemical_formula_weight 500.04
_chemical_name_systematic
;
 ?
;
_space_group_IT_number 148
_symmetry_cell_setting trigonal
_symmetry_space_group_name_Hall '-R 3'
_symmetry_space_group_name_H-M 'R -3 :H'
_atom_sites_solution_hydrogens geom
_atom_sites_solution_primary direct
_atom_sites_solution_secondary difmap
_audit_creation_method SHELXL-97
_cell_angle_alpha 90.00
_cell_angle_beta 90.00
_cell_angle_gamma 120.00
_cell_formula_units_Z 59
_cell_length_a 34.5914(6)
_cell_length_b 34.5914(6)
_cell_length_c 41.4059(12)
_cell_measurement_reflns_used 6856
_cell_measurement_temperature 120(2)
_cell_measurement_theta_max 27.5
_cell_measurement_theta_min 3
_cell_volume 42907.1(16)
_computing_cell_refinement 'Scalepack (Otwinowski and Minor 1997)'
_computing_data_collection 'Collect (Nonius BV, 1997-2000)'
_computing_data_reduction 'Denzo.a Scalepack (Otwinowski and Minor 1997)'
_computing_molecular_graphics 'ORTEP-3 (Farrugia, 1997)'
_computing_publication_material 'PLATON (Spek, 1990)'
_computing_structure_refinement 'SHELXL-97 (Sheldrick, 1997)'
_computing_structure_solution 'SHELXS-97 (Sheldrick, 1997)'
_diffrn_ambient_temperature 120(2)
_diffrn_detector_area_resol_mean 9.091
_diffrn_measured_fraction_theta_full 0.966
_diffrn_measured_fraction_theta_max 0.966
_diffrn_measurement_device_type 'Nonius KappaCCD Area Detector'
_diffrn_measurement_method 'Phi and Omega scans to fill Ewald Sphere'
_diffrn_radiation_monochromator graphite
_diffrn_radiation_source 'Nonius FR591 rotating anode'
_diffrn_radiation_type MoK\a
_diffrn_radiation_wavelength 0.71073
_diffrn_reflns_av_R_equivalents 0.3485
_diffrn_reflns_av_sigmaI/netI 0.3771
_diffrn_reflns_limit_h_max 43
_diffrn_reflns_limit_h_min -44
_diffrn_reflns_limit_k_max 44
_diffrn_reflns_limit_k_min -39
_diffrn_reflns_limit_l_max 53
_diffrn_reflns_limit_l_min -53
_diffrn_reflns_number 176276
_diffrn_reflns_theta_full 27.48
_diffrn_reflns_theta_max 27.48
_diffrn_reflns_theta_min 2.95
_exptl_absorpt_coefficient_mu 2.022
_exptl_absorpt_correction_T_max 0.9418
_exptl_absorpt_correction_T_min 0.5380
_exptl_absorpt_correction_type multi-scan
_exptl_absorpt_process_details Sortav
_exptl_crystal_colour red
_exptl_crystal_density_diffrn 1.142
_exptl_crystal_density_method 'not measured'
_exptl_crystal_description plate
_exptl_crystal_F_000 15192
_exptl_crystal_size_max 0.35
_exptl_crystal_size_mid 0.20
_exptl_crystal_size_min 0.03
_refine_diff_density_max 1.571
_refine_diff_density_min -0.894
_refine_diff_density_rms 0.139
_refine_ls_extinction_method none
_refine_ls_goodness_of_fit_ref 0.921
_refine_ls_hydrogen_treatment mixed
_refine_ls_matrix_type full
_refine_ls_number_parameters 865
_refine_ls_number_reflns 21134
_refine_ls_number_restraints 0
_refine_ls_restrained_S_all 0.921
_refine_ls_R_factor_all 0.3149
_refine_ls_R_factor_gt 0.0925
_refine_ls_shift/su_max 0.001
_refine_ls_shift/su_mean 0.000
_refine_ls_structure_factor_coef Fsqd
_refine_ls_weighting_details 'calc w=1/[\s^2^(Fo^2^)+(0.1265P)^2^+0.0000P] where P=(Fo^2^+2Fc^2^)/3'
_refine_ls_weighting_scheme calc
_refine_ls_wR_factor_gt 0.2065
_refine_ls_wR_factor_ref 0.2852
_reflns_number_gt 6856
_reflns_number_total 21134
_reflns_threshold_expression >2sigma(I)
_cod_original_sg_symbol_H-M 'R -3'
_cod_original_formula_sum 'C23.80 H29.90 Br1.22 Fe0.61 N3.05 O0.61'
_cod_database_code 4060220

loop_
_symmetry_equiv_pos_as_xyz
'x, y, z'
'-y, x-y, z'
'-x+y, -x, z'
'x+2/3, y+1/3, z+1/3'
'-y+2/3, x-y+1/3, z+1/3'
'-x+y+2/3, -x+1/3, z+1/3'
'x+1/3, y+2/3, z+2/3'
'-y+1/3, x-y+2/3, z+2/3'
'-x+y+1/3, -x+2/3, z+2/3'
'-x, -y, -z'
'y, -x+y, -z'
'x-y, x, -z'
'-x+2/3, -y+1/3, -z+1/3'
'y+2/3, -x+y+1/3, -z+1/3'
'x-y+2/3, x+1/3, -z+1/3'
'-x+1/3, -y+2/3, -z+2/3'
'y+1/3, -x+y+2/3, -z+2/3'
'x-y+1/3, x+2/3, -z+2/3'

loop_
_atom_site_label
_atom_site_type_symbol
_atom_site_fract_x
_atom_site_fract_y
_atom_site_fract_z
_atom_site_U_iso_or_equiv
_atom_site_adp_type
_atom_site_occupancy
_atom_site_symmetry_multiplicity
_atom_site_calc_flag
_atom_site_refinement_flags
C1 C 0.1319(3) 0.8172(3) 0.1719(2) 0.031(2) Uani 1 1 d .
C2 C 0.1822(3) 0.7428(3) 0.2122(2) 0.032(2) Uani 1 1 d .
C3 C 0.3318(4) -0.0056(3) 0.3129(2) 0.034(3) Uani 1 1 d .
C4 C 0.4658(4) 0.0548(4) 0.3126(3) 0.042(3) Uani 1 1 d .
C5 C 0.1148(5) 0.8685(5) 0.2337(3) 0.069(4) Uani 1 1 d .
H5 H 0.1067 0.8390 0.2239 0.083 Uiso 1 1 calc R
C6 C 0.1293(5) 0.8674(5) 0.2681(3) 0.080(4) Uani 1 1 d .
H6A H 0.1555 0.8635 0.2679 0.120 Uiso 1 1 calc R
H6B H 0.1049 0.8425 0.2798 0.120 Uiso 1 1 calc R
H6C H 0.1370 0.8955 0.2790 0.120 Uiso 1 1 calc R
C7 C 0.1809(5) 0.9452(4) 0.2259(3) 0.068(4) Uani 1 1 d .
H7 H 0.1787 0.9509 0.2481 0.081 Uiso 1 1 calc R
C8 C 0.2131(5) 0.9780(4) 0.2072(3) 0.079(5) Uani 1 1 d .
H8 H 0.2337 1.0061 0.2164 0.095 Uiso 1 1 calc R
C9 C 0.2155(5) 0.9700(4) 0.1739(3) 0.067(4) Uani 1 1 d .
H9 H 0.2371 0.9933 0.1607 0.081 Uiso 1 1 calc R
C10 C 0.1869(4) 0.9286(3) 0.1601(3) 0.042(3) Uani 1 1 d .
C11 C 0.2269(5) 0.0437(5) 0.2875(3) 0.069(4) Uani 1 1 d .
H11A H 0.2284 0.0504 0.2643 0.103 Uiso 1 1 calc R
H11B H 0.2181 0.0625 0.2994 0.103 Uiso 1 1 calc R
H11C H 0.2049 0.0122 0.2911 0.103 Uiso 1 1 calc R
C12 C 0.2729(4) 0.0532(4) 0.2992(3) 0.055(3) Uani 1 1 d .
H12 H 0.2807 0.0332 0.2869 0.066 Uiso 1 1 calc R
C13 C 0.3084(4) 0.1014(4) 0.2915(3) 0.064(4) Uani 1 1 d .
H13A H 0.3081 0.1068 0.2682 0.096 Uiso 1 1 calc R
H13B H 0.3379 0.1065 0.2977 0.096 Uiso 1 1 calc R
H13C H 0.3018 0.1219 0.3035 0.096 Uiso 1 1 calc R
C14 C 0.1898(4) 0.9216(4) 0.1247(3) 0.049(3) Uani 1 1 d .
H14 H 0.1684 0.8895 0.1199 0.058 Uiso 1 1 calc R
C15 C 0.2367(4) 0.9313(5) 0.1150(4) 0.077(4) Uani 1 1 d .
H15A H 0.2374 0.9262 0.0918 0.115 Uiso 1 1 calc R
H15B H 0.2441 0.9115 0.1270 0.115 Uiso 1 1 calc R
H15C H 0.2585 0.9624 0.1201 0.115 Uiso 1 1 calc R
C16 C 0.1763(5) 0.9493(5) 0.1044(3) 0.070(4) Uani 1 1 d .
H16A H 0.1785 0.9436 0.0814 0.105 Uiso 1 1 calc R
H16B H 0.1962 0.9810 0.1090 0.105 Uiso 1 1 calc R
H16C H 0.1455 0.9412 0.1094 0.105 Uiso 1 1 calc R
C17 C 0.3739(12) 0.8648(9) 0.3777(6) 0.224(18) Uani 1 1 d .
H17A H 0.3482 0.8348 0.3732 0.269 Uiso 1 1 calc R
H17B H 0.3891 0.8625 0.3973 0.269 Uiso 1 1 calc R
C18 C 0.3590(12) 0.8929(10) 0.3835(8) 0.25(2) Uani 1 1 d .
H18A H 0.3733 0.9107 0.4031 0.299 Uiso 1 1 calc R
H18B H 0.3263 0.8763 0.3866 0.299 Uiso 1 1 calc R
C19 C 0.3704(9) 0.9205(9) 0.3564(5) 0.168(11) Uani 1 1 d .
H19A H 0.3799 0.9516 0.3630 0.201 Uiso 1 1 calc R
H19B H 0.3447 0.9099 0.3416 0.201 Uiso 1 1 calc R
C20 C 0.4078(6) 0.9183(6) 0.3405(5) 0.107(6) Uani 1 1 d .
H20A H 0.4050 0.9182 0.3167 0.129 Uiso 1 1 calc R
H20B H 0.4369 0.9440 0.3470 0.129 Uiso 1 1 calc R
C21 C 0.2702(8) 0.6772(10) 0.3015(6) 0.166(12) Uani 1 1 d .
H21A H 0.2780 0.7083 0.2966 0.199 Uiso 1 1 calc R
H21B H 0.2944 0.6725 0.2933 0.199 Uiso 1 1 calc R
C22 C 0.2652(9) 0.6697(12) 0.3367(7) 0.219(16) Uani 1 1 d .
H22A H 0.2651 0.6948 0.3480 0.263 Uiso 1 1 calc R
H22B H 0.2893 0.6654 0.3457 0.263 Uiso 1 1 calc R
C23 C 0.2213(10) 0.6283(12) 0.3393(6) 0.207(15) Uani 1 1 d .
H23A H 0.2258 0.6033 0.3460 0.248 Uiso 1 1 calc R
H23B H 0.2032 0.6322 0.3561 0.248 Uiso 1 1 calc R
C25 C 0.1976(7) 0.6174(6) 0.3092(5) 0.120(8) Uani 1 1 d .
H25A H 0.1870 0.5860 0.3032 0.144 Uiso 1 1 calc R
H25B H 0.1717 0.6221 0.3104 0.144 Uiso 1 1 calc R
C26 C 0.0742(6) 0.8719(9) 0.2330(5) 0.166(11) Uani 1 1 d .
H26A H 0.0512 0.8484 0.2465 0.249 Uiso 1 1 calc R
H26B H 0.0633 0.8683 0.2107 0.249 Uiso 1 1 calc R
H26C H 0.0809 0.9011 0.2412 0.249 Uiso 1 1 calc R
C27 C 0.0801(3) 0.6584(3) 0.1693(3) 0.035(3) Uani 1 1 d .
H27 H 0.0782 0.6304 0.1733 0.042 Uiso 1 1 calc R
C28 C 0.1771(4) 0.7240(4) 0.3133(3) 0.066(4) Uani 1 1 d .
H28A H 0.1468 0.7141 0.3210 0.099 Uiso 1 1 calc R
H28B H 0.1973 0.7317 0.3317 0.099 Uiso 1 1 calc R
H28C H 0.1771 0.6999 0.3009 0.099 Uiso 1 1 calc R
C29 C 0.2459(3) 0.7632(3) 0.2506(2) 0.033(3) Uani 1 1 d .
C30 C 0.3574(4) -0.0446(4) 0.2784(3) 0.035(3) Uani 1 1 d .
C31 C 0.1541(4) 0.6672(3) 0.2146(3) 0.037(3) Uani 1 1 d .
H31 H 0.1354 0.6361 0.2111 0.044 Uiso 1 1 calc R
C32 C 0.1147(3) 0.6978(3) 0.1814(2) 0.030(2) Uani 1 1 d .
C33 C 0.2575(4) -0.0544(4) 0.3101(3) 0.049(3) Uani 1 1 d .
H33 H 0.2265 -0.0674 0.3143 0.059 Uiso 1 1 calc R
C34 C 0.2875(3) 0.7738(3) 0.2396(2) 0.032(2) Uani 1 1 d .
C35 C 0.4334(3) -0.0101(3) 0.2779(3) 0.035(3) Uani 1 1 d .
C36 C 0.1898(4) 0.6866(4) 0.2332(3) 0.040(3) Uani 1 1 d .
H36 H 0.2018 0.6718 0.2455 0.048 Uiso 1 1 calc R
C37 C 0.3525(4) -0.0785(4) 0.2581(3) 0.046(3) Uani 1 1 d .
H37 H 0.3241 -0.1024 0.2520 0.056 Uiso 1 1 calc R
C38 C 0.2605(4) 0.0566(4) 0.3900(3) 0.052(3) Uani 1 1 d .
H38 H 0.2534 0.0725 0.4053 0.062 Uiso 1 1 calc R
C39 C 0.5332(3) 0.1495(4) 0.3982(3) 0.046(3) Uani 1 1 d .
H39 H 0.5359 0.1470 0.4209 0.056 Uiso 1 1 calc R
C40 C 0.3924(4) -0.0752(4) 0.2473(2) 0.043(3) Uani 1 1 d .
H40 H 0.3911 -0.0969 0.2326 0.052 Uiso 1 1 calc R
C41 C 0.2814(3) 0.0008(3) 0.3783(2) 0.032(2) Uani 1 1 d .
C42 C 0.0517(3) 0.7023(4) 0.1451(3) 0.039(3) Uani 1 1 d .
H42 H 0.0295 0.7041 0.1328 0.047 Uiso 1 1 calc R
C43 C 0.0886(3) 0.7400(3) 0.1579(3) 0.035(3) Uani 1 1 d .
C44 C 0.2702(4) 0.0243(4) 0.4001(3) 0.045(3) Uani 1 1 d .
H44 H 0.2691 0.0179 0.4225 0.054 Uiso 1 1 calc R
C45 C 0.3181(4) 0.8158(4) 0.2888(3) 0.047(3) Uani 1 1 d .
H45 H 0.3433 0.8337 0.3021 0.056 Uiso 1 1 calc R
C46 C 0.2768(4) 0.8060(4) 0.2984(3) 0.047(3) Uani 1 1 d .
H46 H 0.2734 0.8177 0.3182 0.057 Uiso 1 1 calc R
C47 C 0.2550(5) -0.0719(5) 0.4082(4) 0.087(5) Uani 1 1 d .
H47A H 0.2645 -0.0929 0.4155 0.131 Uiso 1 1 calc R
H47B H 0.2296 -0.0872 0.3935 0.131 Uiso 1 1 calc R
H47C H 0.2463 -0.0606 0.4269 0.131 Uiso 1 1 calc R
C48 C 0.5227(4) 0.1646(4) 0.2964(3) 0.049(3) Uani 1 1 d .
H48 H 0.5017 0.1343 0.2876 0.059 Uiso 1 1 calc R
C49 C 0.1885(4) 0.8012(4) 0.3084(3) 0.054(3) Uani 1 1 d .
H49A H 0.1577 0.7898 0.3157 0.081 Uiso 1 1 calc R
H49B H 0.1965 0.8256 0.2930 0.081 Uiso 1 1 calc R
249C H 0.2087 0.8123 0.3270 0.081 Uiso 1 1 calc R
C50 C 0.5269(4) 0.1589(4) 0.3316(3) 0.041(3) Uani 1 1 d .
C51 C 0.2387(3) 0.7791(3) 0.2797(2) 0.034(3) Uani 1 1 d .
C52 C 0.3309(5) 0.7956(5) 0.1874(3) 0.073(4) Uani 1 1 d .
H52A H 0.3348 0.7835 0.1670 0.109 Uiso 1 1 calc R
H52B H 0.3593 0.8106 0.1990 0.109 Uiso 1 1 calc R
H52C H 0.3210 0.8171 0.1828 0.109 Uiso 1 1 calc R
C53 C 0.5210(4) 0.1124(4) 0.3788(3) 0.041(3) Uani 1 1 d .
C79 C 0.4337(4) -0.0411(3) 0.2575(3) 0.042(3) Uani 1 1 d .
H53 H 0.4607 -0.0393 0.2507 0.050 Uiso 1 1 calc R
C54 C 0.5146(4) 0.0344(4) 0.2925(3) 0.047(3) Uani 1 1 d .
H54 H 0.5261 0.0188 0.2807 0.057 Uiso 1 1 calc R
C55 C 0.1558(4) 0.8960(3) 0.1798(3) 0.043(3) Uani 1 1 d .
C56 C 0.5381(3) 0.0703(4) 0.3124(3) 0.046(3) Uani 1 1 d .
H56 H 0.5690 0.0844 0.3175 0.055 Uiso 1 1 calc R
C57 C 0.5386(4) 0.1938(4) 0.3526(3) 0.047(3) Uani 1 1 d .
H57 H 0.5451 0.2220 0.3443 0.057 Uiso 1 1 calc R
C58 C 0.3085(5) 0.7212(4) 0.2134(3) 0.066(4) Uani 1 1 d .
H58A H 0.3125 0.7107 0.1923 0.098 Uiso 1 1 calc R
H58B H 0.2851 0.6960 0.2255 0.098 Uiso 1 1 calc R
H58C H 0.3366 0.7340 0.2255 0.098 Uiso 1 1 calc R
C59 C 0.2770(4) -0.0713(4) 0.2907(3) 0.043(3) Uani 1 1 d .
H59 H 0.2627 -0.0981 0.2784 0.051 Uiso 1 1 calc R
C60 C 0.0903(4) 0.8425(4) 0.1482(3) 0.043(3) Uani 1 1 d .
H60 H 0.0804 0.8624 0.1418 0.051 Uiso 1 1 calc R
C61 C 0.5186(3) 0.1186(4) 0.3463(3) 0.047(3) Uani 1 1 d .
C62 C 0.0494(4) 0.6616(4) 0.1516(3) 0.039(3) Uani 1 1 d .
H62 H 0.0251 0.6351 0.1431 0.047 Uiso 1 1 calc R
C63 C 0.2932(4) -0.0334(4) 0.3908(3) 0.043(3) Uani 1 1 d .
H63 H 0.3003 -0.0461 0.3715 0.052 Uiso 1 1 calc R
C64 C 0.2614(3) 0.0659(4) 0.3569(3) 0.046(3) Uani 1 1 d .
H64 H 0.2544 0.0879 0.3498 0.055 Uiso 1 1 calc R
C65 C 0.2725(3) 0.0427(4) 0.3343(3) 0.044(3) Uani 1 1 d .
C66 C 0.0710(4) 0.7984(4) 0.1402(3) 0.047(3) Uani 1 1 d .
H66 H 0.0456 0.7815 0.1269 0.056 Uiso 1 1 calc R
C67 C 0.2821(3) 0.0108(3) 0.3459(3) 0.036(3) Uani 1 1 d .
C68 C 0.5029(4) 0.1934(4) 0.2889(3) 0.065(4) Uani 1 1 d .
H68A H 0.5004 0.1953 0.2654 0.097 Uiso 1 1 calc R
H68B H 0.5221 0.2234 0.2976 0.097 Uiso 1 1 calc R
H68C H 0.4731 0.1804 0.2986 0.097 Uiso 1 1 calc R
C69 C 0.5402(5) 0.0698(4) 0.4192(3) 0.073(4) Uani 1 1 d .
H69A H 0.5708 0.0849 0.4109 0.110 Uiso 1 1 calc R
H69B H 0.5318 0.0396 0.4262 0.110 Uiso 1 1 calc R
H69C H 0.5382 0.0866 0.4375 0.110 Uiso 1 1 calc R
C70 C 0.5084(4) 0.0673(4) 0.3924(3) 0.054(3) Uani 1 1 d .
H70 H 0.5105 0.0492 0.3745 0.064 Uiso 1 1 calc R
C71 C 0.5413(4) 0.1890(4) 0.3860(4) 0.059(4) Uani 1 1 d .
H71 H 0.5488 0.2135 0.4000 0.071 Uiso 1 1 calc R
C72 C 0.2951(3) 0.7568(4) 0.2085(3) 0.047(3) Uani 1 1 d .
H72 H 0.2663 0.7427 0.1962 0.056 Uiso 1 1 calc R
C73 C 0.1923(4) 0.7641(4) 0.2921(3) 0.043(3) Uani 1 1 d .
H73 H 0.1720 0.7545 0.2729 0.052 Uiso 1 1 calc R
C74 C 0.3232(3) 0.7998(3) 0.2601(3) 0.037(3) Uani 1 1 d .
H74 H 0.3523 0.8065 0.2537 0.044 Uiso 1 1 calc R
C75 C 0.3349(5) -0.0113(5) 0.4114(4) 0.100(6) Uani 1 1 d .
H75A H 0.3420 -0.0339 0.4190 0.151 Uiso 1 1 calc R
H75B H 0.3298 0.0031 0.4301 0.151 Uiso 1 1 calc R
H75C H 0.3598 0.0112 0.3986 0.151 Uiso 1 1 calc R
C76 C 0.5666(5) 0.1809(6) 0.2788(3) 0.087(5) Uani 1 1 d .
H76A H 0.5623 0.1837 0.2557 0.131 Uiso 1 1 calc R
H76B H 0.5769 0.1594 0.2819 0.131 Uiso 1 1 calc R
H76C H 0.5888 0.2100 0.2875 0.131 Uiso 1 1 calc R
C77 C 0.4614(4) 0.0437(6) 0.4039(6) 0.143(9) Uani 1 1 d .
H77A H 0.4538 0.0142 0.4122 0.214 Uiso 1 1 calc R
H77B H 0.4415 0.0403 0.3859 0.214 Uiso 1 1 calc R
H77C H 0.4578 0.0611 0.4211 0.214 Uiso 1 1 calc R
C78 C 0.1512(4) 0.9033(4) 0.2131(3) 0.051(3) Uani 1 1 d .
Fe1 Fe 0.17977(5) 0.79859(5) 0.19049(3) 0.0321(4) Uani 1 1 d .
Fe2 Fe 0.39980(5) 0.04776(5) 0.31188(4) 0.0390(4) Uani 1 1 d .
Br1 Br 0.23020(4) 0.86171(4) 0.22341(3) 0.0482(3) Uani 1 1 d .
Br2 Br 0.21926(4) 0.80110(4) 0.13910(3) 0.0443(3) Uani 1 1 d .
Br3 Br 0.40167(4) 0.09623(4) 0.35488(3) 0.0445(3) Uani 1 1 d .
Br4 Br 0.39839(4) 0.07683(4) 0.25645(3) 0.0509(4) Uani 1 1 d .
N1 N 0.1264(3) 0.8527(3) 0.16707(19) 0.032(2) Uani 1 1 d .
N2 N 0.0965(3) 0.7837(3) 0.1557(2) 0.032(2) Uani 1 1 d .
N3 N 0.1193(3) 0.7372(3) 0.1744(2) 0.030(2) Uani 1 1 d .
N4 N 0.1493(3) 0.7012(3) 0.20143(18) 0.0287(19) Uani 1 1 d .
N5 N 0.2068(3) 0.7325(3) 0.23176(19) 0.031(2) Uani 1 1 d .
N6 N 0.2903(3) -0.0156(3) 0.3225(2) 0.035(2) Uani 1 1 d .
N7 N 0.3220(3) -0.0411(3) 0.2926(2) 0.033(2) Uani 1 1 d .
N8 N 0.3965(3) -0.0117(3) 0.2875(2) 0.038(2) Uani 1 1 d .
N9 N 0.4713(3) 0.0256(3) 0.2929(2) 0.042(2) Uani 1 1 d .
N10 N 0.5075(3) 0.0820(3) 0.3238(2) 0.040(2) Uani 1 1 d .
O1 O 0.2295(5) 0.6471(5) 0.2866(3) 0.120(5) Uani 1 1 d .
O2 O 0.4039(4) 0.8783(4) 0.3514(3) 0.112(4) Uani 1 1 d .

loop_
_atom_site_aniso_label
_atom_site_aniso_U_11
_atom_site_aniso_U_22
_atom_site_aniso_U_33
_atom_site_aniso_U_23
_atom_site_aniso_U_13
_atom_site_aniso_U_12
C1 0.032(6) 0.033(6) 0.025(6) 0.006(5) 0.004(5) 0.015(5)
C2 0.032(6) 0.040(7) 0.023(6) -0.004(5) -0.001(5) 0.017(5)
C3 0.044(7) 0.041(7) 0.022(6) -0.002(5) 0.007(5) 0.026(6)
C4 0.047(7) 0.037(7) 0.040(7) -0.011(6) 0.001(6) 0.019(6)
C5 0.088(11) 0.064(9) 0.025(7) 0.006(6) 0.020(7) 0.016(8)
C6 0.081(11) 0.094(12) 0.046(9) 0.008(8) 0.010(8) 0.030(9)
C7 0.100(11) 0.046(8) 0.040(8) -0.010(7) -0.001(8) 0.023(8)
C8 0.097(12) 0.035(8) 0.063(10) -0.012(7) -0.004(9) 0.002(8)
C9 0.086(10) 0.038(8) 0.052(9) -0.006(7) 0.014(7) 0.011(7)
C10 0.045(7) 0.025(6) 0.047(7) -0.003(6) 0.001(6) 0.010(6)
C11 0.076(10) 0.071(10) 0.056(9) -0.006(7) -0.006(8) 0.034(8)
C12 0.071(9) 0.067(9) 0.042(8) 0.006(6) 0.020(7) 0.047(8)
C13 0.069(9) 0.064(9) 0.059(9) 0.026(7) 0.036(7) 0.033(8)
C14 0.054(8) 0.051(8) 0.044(8) 0.008(6) -0.001(6) 0.029(7)
C15 0.054(9) 0.094(11) 0.083(11) 0.003(9) -0.001(8) 0.037(8)
C16 0.095(11) 0.085(10) 0.053(8) 0.005(8) 0.012(8) 0.062(9)
C17 0.41(5) 0.19(2) 0.18(2) 0.13(2) 0.22(3) 0.23(3)
C18 0.38(5) 0.19(3) 0.28(4) 0.15(3) 0.23(4) 0.22(3)
C19 0.25(3) 0.21(3) 0.147(19) 0.104(19) 0.10(2) 0.20(2)
C20 0.087(13) 0.090(13) 0.151(18) 0.030(13) 0.027(12) 0.049(11)
C21 0.099(17) 0.30(3) 0.14(2) 0.12(2) 0.031(15) 0.13(2)
C22 0.14(2) 0.35(4) 0.16(3) 0.17(3) 0.06(2) 0.12(3)
C23 0.16(2) 0.34(4) 0.079(17) 0.10(2) 0.035(17) 0.09(3)
C25 0.18(2) 0.079(12) 0.126(17) 0.052(12) 0.082(17) 0.082(14)
C26 0.080(14) 0.25(3) 0.127(18) 0.091(18) 0.057(13) 0.053(17)
C27 0.032(6) 0.030(6) 0.049(7) -0.007(5) -0.010(5) 0.019(5)
C28 0.063(9) 0.038(7) 0.076(9) 0.000(7) 0.036(8) 0.011(7)
C29 0.027(6) 0.022(6) 0.035(6) 0.001(5) -0.006(5) 0.001(5)
C30 0.038(7) 0.036(7) 0.040(7) 0.010(5) 0.014(5) 0.024(6)
C31 0.039(7) 0.022(6) 0.051(7) 0.003(5) 0.000(6) 0.016(5)
C32 0.024(6) 0.031(6) 0.021(5) -0.001(5) -0.001(5) 0.003(5)
C33 0.041(7) 0.030(7) 0.060(8) -0.019(6) 0.006(6) 0.005(6)
C34 0.033(6) 0.034(6) 0.034(6) 0.004(5) 0.003(5) 0.020(5)
C35 0.020(6) 0.025(6) 0.053(7) -0.006(5) 0.012(5) 0.006(5)
C36 0.042(7) 0.035(7) 0.051(7) 0.004(6) 0.011(6) 0.025(6)
C37 0.060(8) 0.035(7) 0.045(7) -0.007(6) 0.010(6) 0.024(6)
C38 0.054(8) 0.057(8) 0.033(7) -0.010(6) 0.014(6) 0.019(7)
C39 0.037(7) 0.049(8) 0.055(8) -0.001(7) 0.000(6) 0.022(6)
C40 0.059(8) 0.051(8) 0.029(6) -0.010(5) 0.008(6) 0.034(7)
C41 0.025(6) 0.031(6) 0.037(7) 0.002(5) 0.006(5) 0.013(5)
C42 0.033(6) 0.040(7) 0.047(7) -0.004(6) -0.016(5) 0.021(6)
C43 0.027(6) 0.034(7) 0.044(7) -0.002(5) 0.001(5) 0.014(5)
C44 0.044(7) 0.043(7) 0.052(8) -0.011(6) 0.006(6) 0.025(6)
C45 0.035(7) 0.053(8) 0.054(8) -0.006(6) -0.016(6) 0.023(6)
C46 0.058(8) 0.048(7) 0.041(7) -0.017(6) -0.021(6) 0.031(7)
C47 0.077(11) 0.059(9) 0.128(14) 0.028(9) 0.029(10) 0.036(9)
C48 0.046(8) 0.036(7) 0.072(9) 0.006(6) 0.008(7) 0.024(6)
C49 0.060(8) 0.059(8) 0.054(8) 0.005(7) 0.012(6) 0.038(7)
C50 0.040(7) 0.033(7) 0.048(8) -0.007(6) 0.002(6) 0.016(6)
C51 0.038(7) 0.038(6) 0.027(6) -0.004(5) 0.001(5) 0.019(5)
C52 0.075(10) 0.092(11) 0.049(8) 0.021(8) 0.036(7) 0.040(9)
C53 0.040(7) 0.046(7) 0.036(7) -0.002(6) -0.004(5) 0.021(6)
C79 0.037(7) 0.036(7) 0.053(7) -0.013(6) 0.006(6) 0.018(6)
C54 0.047(8) 0.056(8) 0.057(8) -0.017(7) -0.007(6) 0.040(7)
C55 0.052(7) 0.030(6) 0.033(7) 0.001(5) -0.003(6) 0.011(6)
C56 0.022(6) 0.054(8) 0.074(9) -0.002(7) 0.015(6) 0.028(6)
C57 0.044(7) 0.037(7) 0.072(9) -0.003(7) -0.006(6) 0.028(6)
C58 0.074(10) 0.073(10) 0.059(9) 0.004(7) 0.014(7) 0.044(8)
C59 0.040(7) 0.039(7) 0.035(7) -0.014(5) 0.002(5) 0.009(6)
C60 0.046(7) 0.039(7) 0.042(7) 0.005(6) -0.011(6) 0.021(6)
C61 0.031(7) 0.031(7) 0.079(10) -0.014(7) -0.006(6) 0.015(5)
C62 0.038(7) 0.033(7) 0.044(7) -0.014(5) -0.012(5) 0.015(6)
C63 0.045(7) 0.052(8) 0.031(6) -0.012(6) 0.007(6) 0.023(6)
C64 0.040(7) 0.041(7) 0.058(8) -0.020(6) 0.004(6) 0.021(6)
C65 0.027(6) 0.040(7) 0.053(8) -0.006(6) 0.006(5) 0.007(6)
C66 0.042(7) 0.042(7) 0.056(8) -0.003(6) -0.014(6) 0.020(6)
C67 0.034(6) 0.036(7) 0.036(7) 0.001(5) 0.008(5) 0.016(5)
C68 0.076(10) 0.063(9) 0.076(10) 0.016(7) -0.003(8) 0.051(8)
C69 0.085(11) 0.059(9) 0.087(11) 0.008(8) 0.002(9) 0.045(8)
C70 0.058(8) 0.053(8) 0.048(8) 0.002(6) -0.007(7) 0.027(7)
C71 0.070(9) 0.039(8) 0.081(11) -0.017(7) -0.019(8) 0.037(7)
C72 0.025(6) 0.064(8) 0.056(8) 0.001(6) 0.003(6) 0.025(6)
C73 0.038(7) 0.057(8) 0.035(7) -0.018(6) -0.005(5) 0.024(6)
C74 0.031(6) 0.038(6) 0.039(7) 0.000(5) 0.001(5) 0.016(5)
C75 0.057(10) 0.076(11) 0.153(16) 0.023(11) -0.033(10) 0.022(9)
C76 0.078(11) 0.139(15) 0.071(10) 0.011(10) -0.003(9) 0.074(11)
C77 0.027(8) 0.113(14) 0.26(3) 0.123(16) 0.022(11) 0.013(9)
C78 0.075(9) 0.039(7) 0.030(7) 0.003(6) -0.009(6) 0.021(7)
Fe1 0.0302(8) 0.0282(8) 0.0314(9) -0.0023(7) -0.0028(7) 0.0097(7)
Fe2 0.0339(9) 0.0343(9) 0.0449(10) -0.0109(8) 0.0061(7) 0.0141(8)
Br1 0.0468(7) 0.0375(7) 0.0412(7) -0.0076(5) -0.0055(6) 0.0066(6)
Br2 0.0302(6) 0.0556(8) 0.0328(6) -0.0050(6) 0.0005(5) 0.0108(6)
Br3 0.0441(7) 0.0385(7) 0.0496(7) -0.0131(6) 0.0014(6) 0.0197(6)
Br4 0.0581(8) 0.0488(7) 0.0486(8) -0.0024(6) 0.0117(6) 0.0288(7)
N1 0.038(5) 0.022(5) 0.028(5) 0.000(4) -0.005(4) 0.009(4)
N2 0.033(5) 0.023(5) 0.037(5) -0.003(4) -0.007(4) 0.011(4)
N3 0.029(5) 0.020(5) 0.038(5) 0.005(4) -0.003(4) 0.010(4)
N4 0.030(5) 0.027(5) 0.027(5) -0.002(4) -0.002(4) 0.013(4)
N5 0.028(5) 0.034(5) 0.031(5) 0.002(4) -0.003(4) 0.016(4)
N6 0.036(5) 0.029(5) 0.035(5) -0.007(4) 0.006(4) 0.013(4)
N7 0.025(5) 0.028(5) 0.039(5) -0.009(4) 0.006(4) 0.008(4)
N8 0.038(6) 0.028(5) 0.045(6) -0.009(4) 0.012(5) 0.014(5)
N9 0.023(5) 0.033(5) 0.066(7) -0.003(5) 0.003(5) 0.012(4)
N10 0.035(5) 0.032(5) 0.048(6) -0.007(5) -0.005(5) 0.013(5)
O1 0.124(11) 0.171(13) 0.109(10) 0.075(9) 0.036(9) 0.106(10)
O2 0.150(11) 0.121(10) 0.105(9) 0.013(8) -0.001(8) 0.096(9)

loop_
_atom_type_symbol
_atom_type_description
_atom_type_scat_dispersion_real
_atom_type_scat_dispersion_imag
_atom_type_scat_source
C C 0.0033 0.0016 'International Tables Vol C Tables 4.2.6.8 and 6.1.1.4'
H H 0.0000 0.0000 'International Tables Vol C Tables 4.2.6.8 and 6.1.1.4'
Fe Fe 0.3463 0.8444 'International Tables Vol C Tables 4.2.6.8 and 6.1.1.4'
Br Br -0.2901 2.4595 'International Tables Vol C Tables 4.2.6.8 and 6.1.1.4'
N N 0.0061 0.0033 'International Tables Vol C Tables 4.2.6.8 and 6.1.1.4'
O O 0.0106 0.0060 'International Tables Vol C Tables 4.2.6.8 and 6.1.1.4'

loop_
_geom_angle_atom_site_label_1
_geom_angle_atom_site_label_2
_geom_angle_atom_site_label_3
_geom_angle
N1 C1 N2 102.9(8)
N1 C1 Fe1 142.2(7)
N2 C1 Fe1 114.3(7)
N5 C2 N4 102.4(8)
N5 C2 Fe1 142.8(8)
N4 C2 Fe1 114.5(7)
N6 C3 N7 101.3(8)
N6 C3 Fe2 142.2(7)
N7 C3 Fe2 115.3(7)
N10 C4 N9 102.9(9)
N10 C4 Fe2 141.2(8)
N9 C4 Fe2 115.5(7)
C26 C5 C78 112.2(13)
C26 C5 C6 111.4(13)
C78 C5 C6 113.5(12)
C8 C7 C78 121.1(12)
C7 C8 C9 119.5(12)
C10 C9 C8 121.3(12)
C55 C10 C9 117.6(11)
C55 C10 C14 122.6(10)
C9 C10 C14 119.7(10)
C65 C12 C13 111.9(11)
C65 C12 C11 111.8(10)
C13 C12 C11 110.2(11)
C10 C14 C16 112.2(10)
C10 C14 C15 111.6(10)
C16 C14 C15 110.0(10)
C18 C17 O2 112.8(18)
C17 C18 C19 106(2)
C18 C19 C20 105.9(18)
O2 C20 C19 104.7(14)
O1 C21 C22 108(2)
C21 C22 C23 102(3)
C25 C23 C22 111.4(19)
O1 C25 C23 104.4(19)
C62 C27 C32 116.5(10)
C34 C29 C51 123.5(9)
C34 C29 N5 118.8(9)
C51 C29 N5 117.7(9)
N8 C30 C37 123.1(10)
N8 C30 N7 111.2(9)
C37 C30 N7 125.7(10)
C36 C31 N4 106.3(9)
N3 C32 C27 122.5(9)
N3 C32 N4 112.5(8)
C27 C32 N4 125.0(9)
N6 C33 C59 107.6(10)
C29 C34 C74 116.3(9)
C29 C34 C72 123.3(9)
C74 C34 C72 120.3(9)
N8 C35 C79 122.9(9)
N8 C35 N9 111.0(9)
C79 C35 N9 126.0(9)
C31 C36 N5 107.9(10)
C30 C37 C40 115.5(11)
C44 C38 C64 119.8(11)
C71 C39 C53 122.1(12)
C79 C40 C37 121.6(10)
C67 C41 C44 117.2(10)
C67 C41 C63 123.1(9)
C44 C41 C63 119.6(10)
C62 C42 C43 115.6(9)
N3 C43 C42 121.8(9)
N3 C43 N2 112.8(9)
C42 C43 N2 125.4(9)
C38 C44 C41 121.7(11)
C46 C45 C74 119.2(11)
C45 C46 C51 121.9(11)
C50 C48 C68 113.5(10)
C50 C48 C76 112.0(10)
C68 C48 C76 111.1(11)
C57 C50 C61 114.7(11)
C57 C50 C48 120.6(11)
C61 C50 C48 124.7(10)
C29 C51 C46 116.3(10)
C29 C51 C73 121.8(9)
C46 C51 C73 121.6(9)
C61 C53 C39 116.0(11)
C61 C53 C70 121.5(10)
C39 C53 C70 122.4(11)
C35 C79 C40 116.5(10)
C56 C54 N9 106.3(9)
C10 C55 C78 122.8(10)
C10 C55 N1 119.9(10)
C78 C55 N1 117.4(9)
C54 C56 N10 106.0(9)
C50 C57 C71 121.8(11)
C33 C59 N7 104.7(9)
N1 C60 C66 107.5(10)
C53 C61 C50 125.4(11)
C53 C61 N10 120.1(10)
C50 C61 N10 114.4(11)
C27 C62 C42 122.9(10)
C47 C63 C75 111.6(11)
C47 C63 C41 113.1(10)
C75 C63 C41 111.0(10)
C38 C64 C65 119.7(11)
C67 C65 C64 118.0(11)
C67 C65 C12 123.4(10)
C64 C65 C12 118.6(11)
C60 C66 N2 104.6(10)
C41 C67 C65 123.5(10)
C41 C67 N6 118.2(9)
C65 C67 N6 118.1(9)
C77 C70 C53 111.1(11)
C77 C70 C69 111.0(12)
C53 C70 C69 112.7(10)
C39 C71 C57 120.0(12)
C34 C72 C58 112.7(10)
C34 C72 C52 111.4(10)
C58 C72 C52 109.7(10)
C28 C73 C51 109.7(9)
C28 C73 C49 112.7(10)
C51 C73 C49 113.0(9)
C45 C74 C34 122.7(10)
C7 C78 C55 117.6(11)
C7 C78 C5 120.1(11)
C55 C78 C5 122.2(10)
C2 Fe1 C1 141.0(4)
C2 Fe1 N3 73.1(3)
C1 Fe1 N3 71.7(3)
C2 Fe1 Br1 103.8(3)
C1 Fe1 Br1 104.0(3)
N3 Fe1 Br1 161.0(2)
C2 Fe1 Br2 96.9(3)
C1 Fe1 Br2 99.8(3)
N3 Fe1 Br2 90.8(2)
Br1 Fe1 Br2 108.19(7)
C3 Fe2 C4 137.4(4)
C3 Fe2 N8 71.9(4)
C4 Fe2 N8 71.2(4)
C3 Fe2 Br3 102.7(3)
C4 Fe2 Br3 104.4(3)
N8 Fe2 Br3 159.5(2)
C3 Fe2 Br4 97.4(3)
C4 Fe2 Br4 101.4(3)
N8 Fe2 Br4 87.4(2)
Br3 Fe2 Br4 113.12(7)
C1 N1 C60 112.3(8)
C1 N1 C55 123.5(9)
C60 N1 C55 124.2(9)
C1 N2 C66 112.7(8)
C1 N2 C43 119.4(8)
C66 N2 C43 127.8(9)
C43 N3 C32 120.5(8)
C43 N3 Fe1 120.0(7)
C32 N3 Fe1 119.5(6)
C31 N4 C2 111.8(8)
C31 N4 C32 128.4(9)
C2 N4 C32 119.6(8)
C2 N5 C36 111.6(9)
C2 N5 C29 127.4(8)
C36 N5 C29 121.0(8)
C33 N6 C3 113.4(9)
C33 N6 C67 123.1(9)
C3 N6 C67 123.4(8)
C59 N7 C3 113.0(8)
C59 N7 C30 127.3(9)
C3 N7 C30 119.5(8)
C35 N8 C30 120.3(9)
C35 N8 Fe2 119.8(7)
C30 N8 Fe2 118.9(7)
C54 N9 C4 112.3(9)
C54 N9 C35 128.2(9)
C4 N9 C35 119.3(9)
C4 N10 C56 112.5(9)
C4 N10 C61 123.4(9)
C56 N10 C61 124.0(9)
C21 O1 C25 111.9(16)
C20 O2 C17 105.3(14)

loop_
_geom_bond_atom_site_label_1
_geom_bond_atom_site_label_2
_geom_bond_distance
C1 N1 1.347(12)
C1 N2 1.368(12)
C1 Fe1 2.193(10)
C2 N5 1.347(12)
C2 N4 1.390(12)
C2 Fe1 2.166(10)
C3 N6 1.356(12)
C3 N7 1.382(12)
C3 Fe2 2.145(11)
C4 N10 1.350(13)
C4 N9 1.382(13)
C4 Fe2 2.172(11)
C5 C26 1.46(2)
C5 C78 1.501(16)
C5 C6 1.518(17)
C7 C8 1.368(17)
C7 C78 1.395(16)
C8 C9 1.418(17)
C9 C10 1.393(15)
C10 C55 1.370(14)
C10 C14 1.495(15)
C11 C12 1.535(17)
C12 C65 1.499(16)
C12 C13 1.532(16)
C14 C16 1.513(16)
C14 C15 1.537(16)
C17 C18 1.33(3)
C17 O2 1.41(2)
C18 C19 1.40(3)
C19 C20 1.49(2)
C20 O2 1.397(18)
C21 O1 1.41(3)
C21 C22 1.48(3)
C22 C23 1.48(4)
C23 C25 1.43(3)
C25 O1 1.418(18)
C27 C62 1.340(13)
C27 C32 1.382(13)
C28 C73 1.499(16)
C29 C34 1.374(13)
C29 C51 1.394(14)
C29 N5 1.461(12)
C30 N8 1.316(13)
C30 C37 1.379(14)
C30 N7 1.418(12)
C31 C36 1.319(14)
C31 N4 1.378(12)
C32 N3 1.321(12)
C32 N4 1.412(12)
C33 N6 1.353(13)
C33 C59 1.356(14)
C34 C74 1.394(14)
C34 C72 1.493(15)
C35 N8 1.312(12)
C35 C79 1.368(14)
C35 N9 1.420(13)
C36 N5 1.391(12)
C37 C40 1.400(15)
C38 C44 1.381(16)
C38 C64 1.403(16)
C39 C71 1.348(15)
C39 C53 1.391(15)
C40 C79 1.388(14)
C41 C67 1.383(14)
C41 C44 1.393(14)
C41 C63 1.522(15)
C42 C62 1.395(14)
C42 C43 1.396(14)
C43 N3 1.306(12)
C43 N2 1.400(12)
C45 C46 1.353(15)
C45 C74 1.364(15)
C46 C51 1.406(14)
C47 C63 1.509(16)
C48 C50 1.487(16)
C48 C68 1.499(15)
C48 C76 1.513(17)
C49 C73 1.513(15)
C50 C57 1.377(15)
C50 C61 1.414(15)
C51 C73 1.508(14)
C52 C72 1.560(16)
C53 C61 1.369(16)
C53 C70 1.504(16)
C54 C56 1.369(15)
C54 N9 1.372(13)
C55 C78 1.424(15)
C55 N1 1.427(13)
C56 N10 1.392(12)
C57 C71 1.402(17)
C58 C72 1.534(16)
C59 N7 1.379(12)
C60 N1 1.363(13)
C60 C66 1.365(15)
C61 N10 1.459(14)
C63 C75 1.513(17)
C64 C65 1.407(14)
C65 C67 1.385(15)
C66 N2 1.378(13)
C67 N6 1.452(12)
C69 C70 1.531(17)
C70 C77 1.486(18)
Fe1 N3 2.211(8)
Fe1 Br1 2.4208(17)
Fe1 Br2 2.5065(18)
Fe2 N8 2.241(8)
Fe2 Br3 2.4242(18)
Fe2 Br4 2.516(2)
